data_2237607
loop_
_publ_author_name
'Hieu, Truong Hong'
'Anh, Le Tuan'
'Soldatenkov, Anatoly T.'
'Vasil'ev, Vasily G.'
'Khrustalev, Victor N.'

_publ_section_title
;
 Ethyl
 23-benzyl-8,11,14-trioxa-23,28,29-triazapentacyclo[19.7.1.0^2,7^.0^15,20^.0^22,27^]nonacosa-2,4,6,15(20),16,18,21,26-octaene-26-carboxylate
;
_journal_coeditor_code CV5393
_journal_issue 4
_journal_name_full 'Acta Crystallographica Section E'
_journal_page_first o565
_journal_page_last o566
_journal_paper_doi 10.1107/S1600536813007241
_journal_volume 69
_journal_year 2013
_chemical_formula_iupac 'C33 H35 N3 O5'
_chemical_formula_moiety 'C33 H35 N3 O5'
_chemical_formula_sum 'C33 H35 N3 O5'
_chemical_formula_weight 553.64
_chemical_name_systematic
'Ethyl 23-benzyl-8,11,14-trioxa-23,28,29-triazapentacyclo[19.7.1.0^2,7^.0^15,20^.0^22,27^]nonacosa-2,4,6,15(20),16,18,21,26-octaene-26-carboxylate'
_space_group_IT_number 4
_symmetry_cell_setting monoclinic
_symmetry_space_group_name_Hall 'P 2yb'
_symmetry_space_group_name_H-M 'P 1 21 1'
_atom_sites_solution_hydrogens difmap
_atom_sites_solution_primary direct
_atom_sites_solution_secondary difmap
_audit_creation_method SHELXL-97
_cell_angle_alpha 90.00
_cell_angle_beta 92.8650(10)
_cell_angle_gamma 90.00
_cell_formula_units_Z 2
_cell_length_a 10.5304(5)
_cell_length_b 12.6363(5)
_cell_length_c 10.7246(5)
_cell_measurement_reflns_used 5715
_cell_measurement_temperature 100(2)
_cell_measurement_theta_max 31.76
_cell_measurement_theta_min 2.49
_cell_volume 1425.29(11)
_computing_cell_refinement '<i>SAINT</i> (Bruker, 2001)'
_computing_data_collection '<i>APEX2</i> (Bruker, 2005)'
_computing_data_reduction '<i>SAINT</i> (Bruker, 2001)'
_computing_molecular_graphics '<i>SHELXTL</i> (Sheldrick, 2008)'
_computing_publication_material '<i>SHELXTL</i> (Sheldrick, 2008)'
_computing_structure_refinement '<i>SHELXTL</i> (Sheldrick, 2008)'
_computing_structure_solution '<i>SHELXTL</i> (Sheldrick, 2008)'
_diffrn_ambient_temperature 100(2)
_diffrn_measured_fraction_theta_full 1.000
_diffrn_measured_fraction_theta_max 1.000
_diffrn_measurement_device_type 'Bruker APEXII CCD'
_diffrn_measurement_method '\f and \w scans'
_diffrn_radiation_monochromator graphite
_diffrn_radiation_source 'fine-focus sealed tube'
_diffrn_radiation_type MoK\a
_diffrn_radiation_wavelength 0.71073
_diffrn_reflns_av_R_equivalents 0.0266
_diffrn_reflns_av_sigmaI/netI 0.0378
_diffrn_reflns_limit_h_max 14
_diffrn_reflns_limit_h_min -14
_diffrn_reflns_limit_k_max 17
_diffrn_reflns_limit_k_min -17
_diffrn_reflns_limit_l_max 15
_diffrn_reflns_limit_l_min -15
_diffrn_reflns_number 18837
_diffrn_reflns_theta_full 30.00
_diffrn_reflns_theta_max 30.00
_diffrn_reflns_theta_min 1.90
_exptl_absorpt_coefficient_mu 0.087
_exptl_absorpt_correction_T_max 0.982
_exptl_absorpt_correction_T_min 0.974
_exptl_absorpt_correction_type multi-scan
_exptl_absorpt_process_details '(<i>SADABS</i>; Sheldrick, 2003)'
_exptl_crystal_colour yellow
_exptl_crystal_density_diffrn 1.290
_exptl_crystal_density_method 'not measured'
_exptl_crystal_description prism
_exptl_crystal_F_000 588
_exptl_crystal_size_max 0.30
_exptl_crystal_size_mid 0.24
_exptl_crystal_size_min 0.21
_refine_diff_density_max 0.230
_refine_diff_density_min -0.184
_refine_ls_extinction_method none
_refine_ls_goodness_of_fit_ref 1.000
_refine_ls_hydrogen_treatment mixed
_refine_ls_matrix_type full
_refine_ls_number_parameters 377
_refine_ls_number_reflns 8289
_refine_ls_number_restraints 1
_refine_ls_restrained_S_all 1.000
_refine_ls_R_factor_all 0.0520
_refine_ls_R_factor_gt 0.0403
_refine_ls_shift/su_max 0.000
_refine_ls_shift/su_mean 0.000
_refine_ls_structure_factor_coef Fsqd
_refine_ls_weighting_details 'calc w=1/[\s^2^(Fo^2^)+(0.0431P)^2^+0.123P] where P=(Fo^2^+2Fc^2^)/3'
_refine_ls_weighting_scheme calc
_refine_ls_wR_factor_gt 0.0887
_refine_ls_wR_factor_ref 0.0937
_reflns_number_gt 6878
_reflns_number_total 8289
_reflns_threshold_expression I>2\s(I)
_cod_data_source_file cv5393.cif
_cod_data_source_block I
_cod_original_sg_symbol_H-M 'P 21'
_cod_database_code 2237607
_cod_database_fobs_code 2237607

loop_
_symmetry_equiv_pos_as_xyz
'x, y, z'
'-x, y+1/2, -z'

loop_
_atom_site_type_symbol
_atom_site_label
_atom_site_fract_x
_atom_site_fract_y
_atom_site_fract_z
_atom_site_U_iso_or_equiv
_atom_site_adp_type
_atom_site_calc_flag
_atom_site_refinement_flags
_atom_site_occupancy
_atom_site_symmetry_multiplicity
C C1 0.22606(12) 0.22945(12) 0.85547(12) 0.0266(3) Uani d . 1 1
H H1 0.1992 0.2950 0.8090 0.032 Uiso calc R 1 1
C C2 0.16248(12) 0.22544(12) 0.97887(12) 0.0271(3) Uani d . 1 1
C C3 0.13663(14) 0.13054(13) 1.03713(13) 0.0310(3) Uani d . 1 1
H H3 0.1570 0.0660 0.9974 0.037 Uiso calc R 1 1
C C4 0.08137(14) 0.12737(14) 1.15267(14) 0.0347(3) Uani d . 1 1
H H4 0.0644 0.0615 1.1912 0.042 Uiso calc R 1 1
C C5 0.05172(14) 0.22147(15) 1.21021(14) 0.0376(3) Uani d . 1 1
H H5 0.0148 0.2200 1.2892 0.045 Uiso calc R 1 1
C C6 0.07508(15) 0.31771(14) 1.15432(14) 0.0365(3) Uani d . 1 1
H H6 0.0533 0.3819 1.1942 0.044 Uiso calc R 1 1
C C7 0.13097(13) 0.31993(13) 1.03861(13) 0.0312(3) Uani d . 1 1
O O8 0.15789(13) 0.41119(10) 0.97691(11) 0.0441(3) Uani d . 1 1
C C9 0.16598(16) 0.50775(12) 1.04698(14) 0.0360(3) Uani d . 1 1
H H9A 0.2106 0.4957 1.1292 0.043 Uiso calc R 1 1
H H9B 0.0799 0.5356 1.0607 0.043 Uiso calc R 1 1
C C10 0.23872(16) 0.58408(13) 0.97119(14) 0.0367(3) Uani d . 1 1
H H10A 0.2017 0.5874 0.8846 0.044 Uiso calc R 1 1
H H10B 0.2362 0.6558 1.0081 0.044 Uiso calc R 1 1
O O11 0.36498(10) 0.54650(9) 0.97231(10) 0.0380(3) Uani d . 1 1
C C12 0.43821(16) 0.59053(13) 0.87902(14) 0.0372(3) Uani d . 1 1
H H12A 0.4594 0.6651 0.8995 0.045 Uiso calc R 1 1
H H12B 0.3899 0.5889 0.7975 0.045 Uiso calc R 1 1
C C13 0.55719(15) 0.52654(12) 0.87280(14) 0.0338(3) Uani d . 1 1
H H13A 0.6134 0.5571 0.8108 0.041 Uiso calc R 1 1
H H13B 0.6039 0.5252 0.9552 0.041 Uiso calc R 1 1
O O14 0.51863(10) 0.42183(9) 0.83650(11) 0.0372(2) Uani d . 1 1
C C15 0.61093(14) 0.35024(12) 0.81031(13) 0.0298(3) Uani d . 1 1
C C16 0.74063(14) 0.37340(13) 0.81731(15) 0.0361(3) Uani d . 1 1
H H16 0.7694 0.4404 0.8472 0.043 Uiso calc R 1 1
C C17 0.82748(14) 0.29860(14) 0.78062(15) 0.0388(4) Uani d . 1 1
H H17 0.9156 0.3150 0.7847 0.047 Uiso calc R 1 1
C C18 0.78697(14) 0.20051(13) 0.73815(15) 0.0367(4) Uani d . 1 1
H H18 0.8465 0.1499 0.7114 0.044 Uiso calc R 1 1
C C19 0.65764(14) 0.17656(13) 0.73505(14) 0.0325(3) Uani d . 1 1
H H19 0.6300 0.1085 0.7075 0.039 Uiso calc R 1 1
C C20 0.56790(13) 0.25002(12) 0.77133(12) 0.0273(3) Uani d . 1 1
C C21 0.43077(12) 0.22008(12) 0.76601(12) 0.0269(3) Uani d . 1 1
C C22 0.37341(13) 0.17558(12) 0.66288(13) 0.0272(3) Uani d . 1 1
C C23 0.24979(13) 0.12495(11) 0.66886(12) 0.0255(3) Uani d . 1 1
N N24 0.19281(12) 0.13681(10) 0.78031(11) 0.0289(3) Uani d . 1 1
H H24 0.1137(17) 0.1140(14) 0.7817(16) 0.035 Uiso d . 1 1
N N25 0.36503(11) 0.22816(11) 0.87544(11) 0.0278(2) Uani d . 1 1
H H25 0.3951(16) 0.2792(14) 0.9247(16) 0.033 Uiso d . 1 1
N N1' 0.43614(11) 0.17458(10) 0.54726(10) 0.0272(2) Uani d . 1 1
C C4' 0.20023(13) 0.06475(12) 0.57082(12) 0.0280(3) Uani d . 1 1
C C5' 0.27720(14) 0.04519(14) 0.45751(13) 0.0353(3) Uani d . 1 1
H H5A 0.2425 0.0885 0.3869 0.042 Uiso calc R 1 1
H H5B 0.2699 -0.0302 0.4331 0.042 Uiso calc R 1 1
C C6' 0.41709(14) 0.07292(12) 0.48401(13) 0.0306(3) Uani d . 1 1
H H6A 0.4575 0.0165 0.5364 0.037 Uiso calc R 1 1
H H6B 0.4602 0.0747 0.4041 0.037 Uiso calc R 1 1
C C7' 0.39864(15) 0.26627(13) 0.46972(15) 0.0357(3) Uani d . 1 1
H H7A 0.3881 0.3282 0.5248 0.043 Uiso calc R 1 1
H H7B 0.3151 0.2514 0.4269 0.043 Uiso calc R 1 1
C C8' 0.49217(14) 0.29427(11) 0.37288(13) 0.0301(3) Uani d . 1 1
C C9' 0.44865(17) 0.34402(13) 0.26331(15) 0.0399(4) Uani d . 1 1
H H9 0.3599 0.3525 0.2462 0.048 Uiso calc R 1 1
C C10' 0.5333(2) 0.38131(15) 0.17872(17) 0.0510(5) Uani d . 1 1
H H10 0.5024 0.4164 0.1049 0.061 Uiso calc R 1 1
C C11' 0.6611(2) 0.36766(15) 0.20134(18) 0.0542(5) Uani d . 1 1
H H11 0.7189 0.3930 0.1431 0.065 Uiso calc R 1 1
C C12' 0.70637(18) 0.31703(15) 0.30879(18) 0.0474(4) Uani d . 1 1
H H12 0.7952 0.3070 0.3239 0.057 Uiso calc R 1 1
C C13' 0.62174(15) 0.28063(13) 0.39512(15) 0.0366(3) Uani d . 1 1
H H13 0.6531 0.2464 0.4693 0.044 Uiso calc R 1 1
C C14' 0.07571(14) 0.01805(12) 0.57658(13) 0.0298(3) Uani d . 1 1
O O1' 0.00688(10) 0.02090(9) 0.66562(9) 0.0342(2) Uani d . 1 1
O O2' 0.03869(11) -0.03237(11) 0.46902(11) 0.0452(3) Uani d . 1 1
C C15' -0.08813(17) -0.07689(17) 0.46202(18) 0.0507(5) Uani d . 1 1
H H15A -0.1111 -0.1000 0.5462 0.061 Uiso calc R 1 1
H H15B -0.0901 -0.1397 0.4068 0.061 Uiso calc R 1 1
C C16' -0.1818(2) 0.0022(2) 0.4129(3) 0.0858(9) Uani d . 1 1
H H16A -0.2654 -0.0313 0.4006 0.129 Uiso calc R 1 1
H H16B -0.1548 0.0298 0.3330 0.129 Uiso calc R 1 1
H H16C -0.1871 0.0605 0.4727 0.129 Uiso calc R 1 1

loop_
_atom_site_aniso_label
_atom_site_aniso_U_11
_atom_site_aniso_U_22
_atom_site_aniso_U_33
_atom_site_aniso_U_12
_atom_site_aniso_U_13
_atom_site_aniso_U_23
C1 0.0254(6) 0.0334(7) 0.0211(6) 0.0014(6) 0.0027(5) -0.0038(5)
C2 0.0213(6) 0.0390(7) 0.0210(6) 0.0017(6) 0.0012(5) -0.0044(6)
C3 0.0274(7) 0.0388(8) 0.0271(7) 0.0060(6) 0.0032(5) -0.0015(6)
C4 0.0281(7) 0.0466(9) 0.0299(7) 0.0044(6) 0.0053(6) 0.0039(6)
C5 0.0307(7) 0.0566(10) 0.0262(7) 0.0022(7) 0.0087(5) -0.0027(7)
C6 0.0354(8) 0.0456(9) 0.0295(7) 0.0015(7) 0.0089(6) -0.0103(7)
C7 0.0298(7) 0.0385(8) 0.0257(7) -0.0007(6) 0.0045(5) -0.0063(6)
O8 0.0656(8) 0.0368(6) 0.0311(6) -0.0050(6) 0.0139(5) -0.0102(5)
C9 0.0405(8) 0.0359(8) 0.0317(7) 0.0062(6) 0.0044(6) -0.0091(6)
C10 0.0431(9) 0.0337(8) 0.0329(8) 0.0110(7) -0.0015(6) -0.0025(6)
O11 0.0395(6) 0.0419(6) 0.0330(5) 0.0087(5) 0.0049(5) 0.0092(5)
C12 0.0484(9) 0.0305(7) 0.0327(8) 0.0005(7) 0.0014(7) 0.0052(6)
C13 0.0386(8) 0.0323(8) 0.0306(7) -0.0076(6) 0.0026(6) 0.0011(6)
O14 0.0305(5) 0.0331(6) 0.0484(7) -0.0034(4) 0.0060(5) -0.0088(5)
C15 0.0286(7) 0.0345(7) 0.0267(7) -0.0018(6) 0.0049(5) 0.0024(5)
C16 0.0315(8) 0.0398(9) 0.0370(8) -0.0073(6) 0.0027(6) 0.0032(7)
C17 0.0251(7) 0.0517(10) 0.0399(8) -0.0032(7) 0.0043(6) 0.0146(7)
C18 0.0283(7) 0.0469(10) 0.0353(8) 0.0096(6) 0.0059(6) 0.0089(7)
C19 0.0322(7) 0.0368(8) 0.0288(7) 0.0029(6) 0.0035(6) 0.0033(6)
C20 0.0252(6) 0.0358(8) 0.0211(6) -0.0013(5) 0.0034(5) 0.0027(5)
C21 0.0244(6) 0.0309(7) 0.0257(6) -0.0001(6) 0.0046(5) -0.0027(6)
C22 0.0266(7) 0.0336(7) 0.0220(6) -0.0012(6) 0.0070(5) -0.0004(5)
C23 0.0260(6) 0.0287(7) 0.0220(6) 0.0024(5) 0.0026(5) -0.0005(5)
N24 0.0261(6) 0.0375(7) 0.0237(5) -0.0049(5) 0.0061(5) -0.0066(5)
N25 0.0242(5) 0.0367(6) 0.0229(5) -0.0029(5) 0.0039(4) -0.0067(5)
N1' 0.0292(6) 0.0331(6) 0.0197(5) 0.0018(5) 0.0057(4) 0.0014(4)
C4' 0.0285(7) 0.0341(8) 0.0216(6) 0.0000(6) 0.0020(5) -0.0031(5)
C5' 0.0343(8) 0.0487(9) 0.0230(6) -0.0027(7) 0.0043(6) -0.0086(6)
C6' 0.0305(7) 0.0380(8) 0.0236(6) 0.0027(6) 0.0058(5) -0.0037(6)
C7' 0.0349(8) 0.0405(8) 0.0323(7) 0.0109(6) 0.0092(6) 0.0078(6)
C8' 0.0372(8) 0.0272(7) 0.0265(7) 0.0017(6) 0.0064(6) 0.0013(5)
C9' 0.0499(9) 0.0385(9) 0.0311(7) 0.0039(7) 0.0001(7) 0.0061(6)
C10' 0.0774(14) 0.0410(10) 0.0352(9) -0.0028(9) 0.0092(9) 0.0128(7)
C11' 0.0757(14) 0.0426(10) 0.0466(10) -0.0157(9) 0.0262(10) 0.0039(8)
C12' 0.0409(9) 0.0468(10) 0.0555(10) -0.0095(8) 0.0138(8) -0.0014(9)
C13' 0.0377(8) 0.0378(8) 0.0346(8) 0.0006(6) 0.0047(6) 0.0034(6)
C14' 0.0307(7) 0.0312(7) 0.0273(7) -0.0001(6) -0.0015(5) -0.0019(6)
O1' 0.0327(5) 0.0388(6) 0.0314(5) -0.0058(4) 0.0052(4) -0.0018(4)
O2' 0.0381(6) 0.0640(8) 0.0335(6) -0.0157(6) 0.0017(5) -0.0158(5)
C15' 0.0457(10) 0.0629(12) 0.0430(10) -0.0233(9) -0.0026(8) -0.0109(9)
C16' 0.0484(12) 0.113(2) 0.0931(19) -0.0321(13) -0.0237(12) 0.0484(17)

loop_
_atom_type_symbol
_atom_type_description
_atom_type_scat_dispersion_real
_atom_type_scat_dispersion_imag
_atom_type_scat_source
C C 0.0033 0.0016 'International Tables Vol C Tables 4.2.6.8 and 6.1.1.4'
H H 0.0000 0.0000 'International Tables Vol C Tables 4.2.6.8 and 6.1.1.4'
N N 0.0061 0.0033 'International Tables Vol C Tables 4.2.6.8 and 6.1.1.4'
O O 0.0106 0.0060 'International Tables Vol C Tables 4.2.6.8 and 6.1.1.4'

loop_
_geom_angle_atom_site_label_1
_geom_angle_atom_site_label_2
_geom_angle_atom_site_label_3
_geom_angle
N24 C1 N25 106.41(11)
N24 C1 C2 110.67(12)
N25 C1 C2 110.68(11)
N24 C1 H1 109.7
N25 C1 H1 109.7
C2 C1 H1 109.7
C3 C2 C7 118.32(12)
C3 C2 C1 121.92(13)
C7 C2 C1 119.74(13)
C2 C3 C4 121.69(14)
C2 C3 H3 119.2
C4 C3 H3 119.2
C5 C4 C3 119.02(15)
C5 C4 H4 120.5
C3 C4 H4 120.5
C4 C5 C6 120.91(13)
C4 C5 H5 119.5
C6 C5 H5 119.5
C5 C6 C7 119.57(14)
C5 C6 H6 120.2
C7 C6 H6 120.2
O8 C7 C6 123.56(14)
O8 C7 C2 115.95(12)
C6 C7 C2 120.49(14)
C7 O8 C9 118.22(11)
O8 C9 C10 106.41(12)
O8 C9 H9A 110.4
C10 C9 H9A 110.4
O8 C9 H9B 110.4
C10 C9 H9B 110.4
H9A C9 H9B 108.6
O11 C10 C9 106.62(12)
O11 C10 H10A 110.4
C9 C10 H10A 110.4
O11 C10 H10B 110.4
C9 C10 H10B 110.4
H10A C10 H10B 108.6
C12 O11 C10 114.21(12)
O11 C12 C13 107.93(12)
O11 C12 H12A 110.1
C13 C12 H12A 110.1
O11 C12 H12B 110.1
C13 C12 H12B 110.1
H12A C12 H12B 108.4
O14 C13 C12 106.55(12)
O14 C13 H13A 110.4
C12 C13 H13A 110.4
O14 C13 H13B 110.4
C12 C13 H13B 110.4
H13A C13 H13B 108.6
C15 O14 C13 118.19(12)
O14 C15 C16 123.66(14)
O14 C15 C20 115.89(12)
C16 C15 C20 120.43(14)
C17 C16 C15 119.99(15)
C17 C16 H16 120.0
C15 C16 H16 120.0
C18 C17 C16 120.57(14)
C18 C17 H17 119.7
C16 C17 H17 119.7
C17 C18 C19 119.21(14)
C17 C18 H18 120.4
C19 C18 H18 120.4
C20 C19 C18 121.60(15)
C20 C19 H19 119.2
C18 C19 H19 119.2
C19 C20 C15 118.12(13)
C19 C20 C21 119.28(13)
C15 C20 C21 122.59(12)
C22 C21 N25 119.80(12)
C22 C21 C20 121.84(12)
N25 C21 C20 117.99(11)
C21 C22 N1' 120.23(12)
C21 C22 C23 120.64(12)
N1' C22 C23 119.09(12)
N24 C23 C4' 123.99(12)
N24 C23 C22 114.94(12)
C4' C23 C22 120.95(12)
C23 N24 C1 117.85(12)
C23 N24 H24 115.7(11)
C1 N24 H24 117.0(11)
C21 N25 C1 114.25(11)
C21 N25 H25 112.2(11)
C1 N25 H25 113.9(11)
C22 N1' C6' 110.52(11)
C22 N1' C7' 111.12(11)
C6' N1' C7' 113.80(11)
C23 C4' C14' 120.22(12)
C23 C4' C5' 120.30(12)
C14' C4' C5' 119.46(12)
C4' C5' C6' 111.30(11)
C4' C5' H5A 109.4
C6' C5' H5A 109.4
C4' C5' H5B 109.4
C6' C5' H5B 109.4
H5A C5' H5B 108.0
N1' C6' C5' 113.37(12)
N1' C6' H6A 108.9
C5' C6' H6A 108.9
N1' C6' H6B 108.9
C5' C6' H6B 108.9
H6A C6' H6B 107.7
N1' C7' C8' 114.11(12)
N1' C7' H7A 108.7
C8' C7' H7A 108.7
N1' C7' H7B 108.7
C8' C7' H7B 108.7
H7A C7' H7B 107.6
C13' C8' C9' 118.85(14)
C13' C8' C7' 121.60(13)
C9' C8' C7' 119.27(14)
C10' C9' C8' 120.77(16)
C10' C9' H9 119.6
C8' C9' H9 119.6
C11' C10' C9' 120.05(17)
C11' C10' H10 120.0
C9' C10' H10 120.0
C10' C11' C12' 120.14(16)
C10' C11' H11 119.9
C12' C11' H11 119.9
C11' C12' C13' 120.06(17)
C11' C12' H12 120.0
C13' C12' H12 120.0
C8' C13' C12' 120.10(15)
C8' C13' H13 119.9
C12' C13' H13 119.9
O1' C14' O2' 121.26(13)
O1' C14' C4' 126.49(13)
O2' C14' C4' 112.25(12)
C14' O2' C15' 116.83(12)
O2' C15' C16' 110.61(17)
O2' C15' H15A 109.5
C16' C15' H15A 109.5
O2' C15' H15B 109.5
C16' C15' H15B 109.5
H15A C15' H15B 108.1
C15' C16' H16A 109.5
C15' C16' H16B 109.5
H16A C16' H16B 109.5
C15' C16' H16C 109.5
H16A C16' H16C 109.5
H16B C16' H16C 109.5

loop_
_geom_bond_atom_site_label_1
_geom_bond_atom_site_label_2
_geom_bond_distance
C1 N24 1.4542(18)
C1 N25 1.4685(17)
C1 C2 1.5135(17)
C1 H1 1.0000
C2 C3 1.386(2)
C2 C7 1.403(2)
C3 C4 1.396(2)
C3 H3 0.9500
C4 C5 1.383(2)
C4 H4 0.9500
C5 C6 1.383(3)
C5 H5 0.9500
C6 C7 1.400(2)
C6 H6 0.9500
C7 O8 1.366(2)
O8 C9 1.4334(18)
C9 C10 1.497(2)
C9 H9A 0.9900
C9 H9B 0.9900
C10 O11 1.4114(19)
C10 H10A 0.9900
C10 H10B 0.9900
O11 C12 1.4079(18)
C12 C13 1.495(2)
C12 H12A 0.9900
C12 H12B 0.9900
C13 O14 1.4322(18)
C13 H13A 0.9900
C13 H13B 0.9900
O14 C15 1.3672(18)
C15 C16 1.395(2)
C15 C20 1.402(2)
C16 C17 1.386(2)
C16 H16 0.9500
C17 C18 1.381(2)
C17 H17 0.9500
C18 C19 1.394(2)
C18 H18 0.9500
C19 C20 1.394(2)
C19 H19 0.9500
C20 C21 1.4912(18)
C21 C22 1.3556(19)
C21 N25 1.3957(16)
C22 N1' 1.4338(17)
C22 C23 1.4548(19)
C23 N24 1.3721(17)
C23 C4' 1.3790(19)
N24 H24 0.882(18)
N25 H25 0.883(18)
N1' C6' 1.4620(19)
N1' C7' 1.4687(19)
C4' C14' 1.442(2)
C4' C5' 1.5144(19)
C5' C6' 1.527(2)
C5' H5A 0.9900
C5' H5B 0.9900
C6' H6A 0.9900
C6' H6B 0.9900
C7' C8' 1.509(2)
C7' H7A 0.9900
C7' H7B 0.9900
C8' C13' 1.384(2)
C8' C9' 1.390(2)
C9' C10' 1.386(2)
C9' H9 0.9500
C10' C11' 1.367(3)
C10' H10 0.9500
C11' C12' 1.382(3)
C11' H11 0.9500
C12' C13' 1.395(2)
C12' H12 0.9500
C13' H13 0.9500
C14' O1' 1.2279(17)
C14' O2' 1.3578(17)
O2' C15' 1.448(2)
C15' C16' 1.482(3)
C15' H15A 0.9900
C15' H15B 0.9900
C16' H16A 0.9800
C16' H16B 0.9800
C16' H16C 0.9800

loop_
_geom_hbond_atom_site_label_D
_geom_hbond_atom_site_label_H
_geom_hbond_atom_site_label_A
_geom_hbond_site_symmetry_A
_geom_hbond_distance_DH
_geom_hbond_distance_HA
_geom_hbond_distance_DA
_geom_hbond_angle_DHA
_geom_hbond_publ_flag
N24 H24 O1' . 0.882(18) 2.015(18) 2.6928(16) 132.8(15) yes
N25 H25 O14 . 0.882(18) 2.441(17) 2.9744(17) 119.3(13) yes
C6 H6 O1' 2_557 0.95 2.42 3.3516(19) 168 yes
C18 H18 O1' 1_655 0.95 2.42 3.3613(19) 174 yes

loop_
_geom_torsion_atom_site_label_1
_geom_torsion_atom_site_label_2
_geom_torsion_atom_site_label_3
_geom_torsion_atom_site_label_4
_geom_torsion
N24 C1 C2 C3 30.99(17)
N25 C1 C2 C3 -86.73(16)
N24 C1 C2 C7 -150.56(13)
N25 C1 C2 C7 91.72(15)
C7 C2 C3 C4 -0.4(2)
C1 C2 C3 C4 178.09(13)
C2 C3 C4 C5 0.0(2)
C3 C4 C5 C6 0.6(2)
C4 C5 C6 C7 -0.8(2)
C5 C6 C7 O8 -179.74(15)
C5 C6 C7 C2 0.4(2)
C3 C2 C7 O8 -179.70(13)
C1 C2 C7 O8 1.80(18)
C3 C2 C7 C6 0.1(2)
C1 C2 C7 C6 -178.37(13)
C6 C7 O8 C9 19.4(2)
C2 C7 O8 C9 -160.75(13)
C7 O8 C9 C10 160.67(13)
O8 C9 C10 O11 -68.86(15)
C9 C10 O11 C12 163.21(13)
C10 O11 C12 C13 -167.25(13)
O11 C12 C13 O14 62.76(15)
C12 C13 O14 C15 172.76(12)
C13 O14 C15 C16 0.2(2)
C13 O14 C15 C20 -177.99(12)
O14 C15 C16 C17 -175.38(15)
C20 C15 C16 C17 2.7(2)
C15 C16 C17 C18 -0.7(2)
C16 C17 C18 C19 -1.4(2)
C17 C18 C19 C20 1.4(2)
C18 C19 C20 C15 0.7(2)
C18 C19 C20 C21 179.96(13)
O14 C15 C20 C19 175.56(13)
C16 C15 C20 C19 -2.7(2)
O14 C15 C20 C21 -3.7(2)
C16 C15 C20 C21 178.04(13)
C19 C20 C21 C22 -49.5(2)
C15 C20 C21 C22 129.79(16)
C19 C20 C21 N25 123.54(15)
C15 C20 C21 N25 -57.19(19)
N25 C21 C22 N1' 174.95(13)
C20 C21 C22 N1' -12.2(2)
N25 C21 C22 C23 -7.3(2)
C20 C21 C22 C23 165.62(13)
C21 C22 C23 N24 6.9(2)
N1' C22 C23 N24 -175.27(12)
C21 C22 C23 C4' -169.29(14)
N1' C22 C23 C4' 8.5(2)
C4' C23 N24 C1 -157.44(13)
C22 C23 N24 C1 26.47(18)
N25 C1 N24 C23 -55.37(16)
C2 C1 N24 C23 -175.67(12)
C22 C21 N25 C1 -24.73(19)
C20 C21 N25 C1 162.10(13)
N24 C1 N25 C21 53.10(16)
C2 C1 N25 C21 173.39(12)
C21 C22 N1' C6' 139.13(14)
C23 C22 N1' C6' -38.69(17)
C21 C22 N1' C7' -93.54(16)
C23 C22 N1' C7' 88.65(16)
N24 C23 C4' C14' 6.2(2)
C22 C23 C4' C14' -177.91(13)
N24 C23 C4' C5' -172.46(14)
C22 C23 C4' C5' 3.4(2)
C23 C4' C5' C6' 15.1(2)
C14' C4' C5' C6' -163.57(13)
C22 N1' C6' C5' 57.81(15)
C7' N1' C6' C5' -68.03(15)
C4' C5' C6' N1' -46.07(17)
C22 N1' C7' C8' 158.26(13)
C6' N1' C7' C8' -76.22(16)
N1' C7' C8' C13' -34.0(2)
N1' C7' C8' C9' 152.10(14)
C13' C8' C9' C10' -1.3(2)
C7' C8' C9' C10' 172.83(16)
C8' C9' C10' C11' 1.2(3)
C9' C10' C11' C12' -0.3(3)
C10' C11' C12' C13' -0.6(3)
C9' C8' C13' C12' 0.4(2)
C7' C8' C13' C12' -173.59(16)
C11' C12' C13' C8' 0.6(3)
C23 C4' C14' O1' -4.2(2)
C5' C4' C14' O1' 174.51(14)
C23 C4' C14' O2' 175.85(13)
C5' C4' C14' O2' -5.5(2)
O1' C14' O2' C15' 3.5(2)
C4' C14' O2' C15' -176.51(15)
C14' O2' C15' C16' 88.9(2)

loop_
_cod_related_entry_id
_cod_related_entry_database
_cod_related_entry_code
1 ChemSpider 30658374
